data_4107511
loop_
_publ_author_name
'Amelia M. Albrett'
'Jeanet Conradie'
'Peter D. W. Boyd'
'George R. Clark'
'Abhik Ghosh'
'Penelope J. Brothers'

_publ_contact_author_address
;
Department of Chemistry
The University of Auckland
Private Bag 92019
Auckland 
New Zealand
;
_publ_contact_author_email g.clark@auckland.ac.nz
_publ_contact_author_fax '0064 9 3737422'
_publ_contact_author_name 'George R. Clark'
_publ_contact_author_phone '0064 9 3737599 Ext 88294'
_publ_section_title
;
 Corrole as a Binucleating Ligand: Preparation, Molecular Structure and
 Density Functional Theory Study of Diboron Corroles
;
_journal_name_full 'Journal of the American Chemical Society'
_journal_page_first 2888
_journal_page_last 2889
_journal_paper_doi 10.1021/ja077785u
_journal_volume 130
_journal_year 2008
_chemical_formula_sum 'C46 H45 B2 Cl2 F2 N5 O'
_chemical_formula_weight 814.39
_chemical_name_systematic ?
_space_group_IT_number 14
_symmetry_cell_setting monoclinic
_symmetry_space_group_name_Hall '-P 2yn'
_symmetry_space_group_name_H-M 'P 1 21/n 1'
_atom_sites_solution_hydrogens geom
_atom_sites_solution_primary direct
_atom_sites_solution_secondary difmap
_audit_creation_method SHELXL-97
_cell_angle_alpha 90.00
_cell_angle_beta 100.910(1)
_cell_angle_gamma 90.00
_cell_formula_units_Z 4
_cell_length_a 14.2841(7)
_cell_length_b 16.2847(8)
_cell_length_c 17.3657(9)
_cell_measurement_reflns_used 6060
_cell_measurement_temperature 90(2)
_cell_measurement_theta_max 26.38
_cell_measurement_theta_min 1.73
_cell_volume 3966.5(3)
_computing_cell_refinement 'SMART (Siemens, 1995)'
_computing_data_collection 'SADABS (Sheldrick, 1997)'
_computing_data_reduction 'SAINT (Siemens, 1995)'
_computing_molecular_graphics 'Ortep-III (Burnett & Johnson, 1996)'
_computing_publication_material 'SHELXTL (Siemens, 1995)'
_computing_structure_refinement 'SHELXL97 (Sheldrick, 1997)'
_computing_structure_solution 'SHELXS97 (Sheldrick, 1997)'
_diffrn_ambient_temperature 90(2)
_diffrn_measured_fraction_theta_full 0.988
_diffrn_measured_fraction_theta_max 0.988
_diffrn_measurement_device_type 'Siemens SMART CCD'
_diffrn_measurement_method 'Area detector \w scans'
_diffrn_radiation_monochromator graphite
_diffrn_radiation_source 'fine-focus sealed tube'
_diffrn_radiation_type MoK\a
_diffrn_radiation_wavelength 0.71073
_diffrn_reflns_av_R_equivalents 0.0518
_diffrn_reflns_av_sigmaI/netI 0.0549
_diffrn_reflns_limit_h_max 16
_diffrn_reflns_limit_h_min -17
_diffrn_reflns_limit_k_max 20
_diffrn_reflns_limit_k_min -20
_diffrn_reflns_limit_l_max 18
_diffrn_reflns_limit_l_min -21
_diffrn_reflns_number 22708
_diffrn_reflns_theta_full 26.38
_diffrn_reflns_theta_max 26.38
_diffrn_reflns_theta_min 1.73
_diffrn_standards_decay_% <2%
_exptl_absorpt_coefficient_mu 0.218
_exptl_absorpt_correction_T_max 0.9577
_exptl_absorpt_correction_T_min 0.9455
_exptl_absorpt_correction_type multi-scan
_exptl_absorpt_process_details 'SADABS; Sheldrick, 1997'
_exptl_crystal_colour purple
_exptl_crystal_density_diffrn 1.364
_exptl_crystal_description blocks
_exptl_crystal_F_000 1704
_exptl_crystal_size_max 0.26
_exptl_crystal_size_mid 0.24
_exptl_crystal_size_min 0.20
_refine_diff_density_max 2.021
_refine_diff_density_min -0.941
_refine_diff_density_rms 0.083
_refine_ls_extinction_coef 0.0049(7)
_refine_ls_extinction_expression Fc^*^=kFc[1+0.001xFc^2^\l^3^/sin(2\q)]^-1/4^
_refine_ls_extinction_method SHELXL
_refine_ls_goodness_of_fit_ref 1.017
_refine_ls_hydrogen_treatment riding
_refine_ls_matrix_type full
_refine_ls_number_parameters 527
_refine_ls_number_reflns 8023
_refine_ls_number_restraints 0
_refine_ls_restrained_S_all 1.017
_refine_ls_R_factor_all 0.1083
_refine_ls_R_factor_gt 0.0764
_refine_ls_shift/su_max 0.029
_refine_ls_shift/su_mean 0.000
_refine_ls_structure_factor_coef Fsqd
_refine_ls_weighting_details 'calc w=1/[\s^2^(Fo^2^)+(0.0876P)^2^+10.1669P] where P=(Fo^2^+2Fc^2^)/3'
_refine_ls_weighting_scheme calc
_refine_ls_wR_factor_gt 0.1806
_refine_ls_wR_factor_ref 0.2069
_reflns_number_gt 5780
_reflns_number_total 8023
_reflns_threshold_expression >2sigma(I)
_cod_data_source_file ja077785u_si.cif
_cod_data_source_block ama244
_cod_database_code 4107511

loop_
_symmetry_equiv_pos_as_xyz
'x, y, z'
'-x+1/2, y+1/2, -z+1/2'
'-x, -y, -z'
'x-1/2, -y-1/2, z-1/2'

loop_
_atom_site_label
_atom_site_type_symbol
_atom_site_fract_x
_atom_site_fract_y
_atom_site_fract_z
_atom_site_U_iso_or_equiv
_atom_site_adp_type
_atom_site_occupancy
_atom_site_symmetry_multiplicity
_atom_site_calc_flag
_atom_site_refinement_flags
O1 O 0.71945(16) 0.93650(13) 0.21728(12) 0.0205(5) Uani 1 1 d .
N1 N 0.74217(19) 1.07950(16) 0.17027(15) 0.0207(6) Uani 1 1 d .
N2 N 0.65920(19) 1.01178(16) 0.32229(15) 0.0201(6) Uani 1 1 d .
N3 N 0.80881(19) 0.93940(16) 0.35686(15) 0.0201(6) Uani 1 1 d .
N4 N 0.88174(19) 0.99714(16) 0.22037(16) 0.0217(6) Uani 1 1 d .
N5 N 0.6026(2) 0.79896(17) 0.15056(16) 0.0238(6) Uani 1 1 d .
H5 H 0.6329 0.8421 0.1778 0.029 Uiso 1 1 calc R
F1 F 0.77374(14) 0.95601(11) 0.10308(11) 0.0252(4) Uani 1 1 d .
F2 F 0.66577(14) 0.86459(11) 0.31248(11) 0.0246(4) Uani 1 1 d .
B1 B 0.7748(3) 0.9882(2) 0.1796(2) 0.0212(7) Uani 1 1 d .
B2 B 0.7142(3) 0.9384(2) 0.2967(2) 0.0203(7) Uani 1 1 d .
C1 C 0.7961(2) 1.12704(19) 0.12713(18) 0.0218(7) Uani 1 1 d .
C2 C 0.7357(2) 1.1887(2) 0.0869(2) 0.0257(7) Uani 1 1 d .
H2 H 0.7528 1.2280 0.0532 0.031 Uiso 1 1 calc R
C3 C 0.6478(2) 1.1802(2) 0.10652(19) 0.0243(7) Uani 1 1 d .
H3 H 0.5946 1.2123 0.0875 0.029 Uiso 1 1 calc R
C4 C 0.6512(2) 1.11345(19) 0.16139(19) 0.0214(7) Uani 1 1 d .
C5 C 0.5795(2) 1.09821(19) 0.20621(19) 0.0208(7) Uani 1 1 d .
C6 C 0.5860(2) 1.06026(19) 0.28063(19) 0.0205(7) Uani 1 1 d .
C7 C 0.5248(2) 1.0815(2) 0.3346(2) 0.0242(7) Uani 1 1 d .
H7 H 0.4686 1.1115 0.3222 0.029 Uiso 1 1 calc R
C8 C 0.5625(2) 1.0504(2) 0.40680(19) 0.0236(7) Uani 1 1 d .
H8 H 0.5368 1.0558 0.4519 0.028 Uiso 1 1 calc R
C9 C 0.6485(2) 1.0082(2) 0.40077(18) 0.0222(7) Uani 1 1 d .
C10 C 0.7196(2) 0.97174(19) 0.45767(19) 0.0227(7) Uani 1 1 d .
C11 C 0.8028(2) 0.94066(19) 0.43558(18) 0.0222(7) Uani 1 1 d .
C12 C 0.8955(2) 0.9249(2) 0.4799(2) 0.0250(7) Uani 1 1 d .
H12 H 0.9115 0.9191 0.5340 0.030 Uiso 1 1 calc R
C13 C 0.9573(3) 0.9199(2) 0.4279(2) 0.0265(7) Uani 1 1 d .
H13 H 1.0224 0.9098 0.4407 0.032 Uiso 1 1 calc R
C14 C 0.9030(2) 0.93293(19) 0.35088(19) 0.0206(7) Uani 1 1 d .
C15 C 0.9391(2) 0.96226(19) 0.28504(19) 0.0222(7) Uani 1 1 d .
C16 C 1.0347(2) 0.9866(2) 0.2848(2) 0.0257(7) Uani 1 1 d .
H16 H 1.0883 0.9699 0.3206 0.031 Uiso 1 1 calc R
C17 C 1.0345(2) 1.0390(2) 0.2227(2) 0.0257(7) Uani 1 1 d .
H17 H 1.0875 1.0637 0.2086 0.031 Uiso 1 1 calc R
C18 C 0.9376(2) 1.0484(2) 0.18400(19) 0.0237(7) Uani 1 1 d .
C19 C 0.8939(2) 1.1100(2) 0.13154(19) 0.0228(7) Uani 1 1 d .
C20 C 0.4864(2) 1.1422(2) 0.17829(19) 0.0223(7) Uani 1 1 d .
C21 C 0.4769(3) 1.2270(2) 0.1870(2) 0.0294(8) Uani 1 1 d .
H21 H 0.5296 1.2577 0.2103 0.035 Uiso 1 1 calc R
C22 C 0.3902(3) 1.2663(2) 0.1615(2) 0.0305(8) Uani 1 1 d .
H22 H 0.3853 1.3227 0.1678 0.037 Uiso 1 1 calc R
C23 C 0.3111(3) 1.2213(2) 0.1266(2) 0.0304(8) Uani 1 1 d .
H23 H 0.2531 1.2476 0.1095 0.037 Uiso 1 1 calc R
C24 C 0.3184(3) 1.1371(2) 0.1173(2) 0.0288(8) Uani 1 1 d .
H24 H 0.2655 1.1068 0.0937 0.035 Uiso 1 1 calc R
C25 C 0.4055(2) 1.0984(2) 0.1435(2) 0.0261(7) Uani 1 1 d .
H25 H 0.4098 1.0418 0.1376 0.031 Uiso 1 1 calc R
C26 C 0.7153(2) 0.9794(2) 0.54281(19) 0.0234(7) Uani 1 1 d .
C27 C 0.7270(2) 0.9115(2) 0.5928(2) 0.0259(7) Uani 1 1 d .
H27 H 0.7369 0.8598 0.5731 0.031 Uiso 1 1 calc R
C28 C 0.7238(3) 0.9206(2) 0.6722(2) 0.0277(7) Uani 1 1 d .
H28 H 0.7308 0.8749 0.7049 0.033 Uiso 1 1 calc R
C29 C 0.7102(2) 0.9976(2) 0.7024(2) 0.0276(7) Uani 1 1 d .
H29 H 0.7083 1.0035 0.7553 0.033 Uiso 1 1 calc R
C30 C 0.6995(2) 1.0655(2) 0.6535(2) 0.0272(7) Uani 1 1 d .
H30 H 0.6901 1.1172 0.6736 0.033 Uiso 1 1 calc R
C31 C 0.7028(2) 1.0567(2) 0.5746(2) 0.0254(7) Uani 1 1 d .
H31 H 0.6966 1.1028 0.5424 0.031 Uiso 1 1 calc R
C32 C 0.9540(2) 1.1587(2) 0.08757(18) 0.0222(7) Uani 1 1 d .
C33 C 1.0175(2) 1.1183(2) 0.0475(2) 0.0255(7) Uani 1 1 d .
H33 H 1.0228 1.0614 0.0505 0.031 Uiso 1 1 calc R
C34 C 1.0725(2) 1.1620(2) 0.0033(2) 0.0270(7) Uani 1 1 d .
H34 H 1.1140 1.1344 -0.0230 0.032 Uiso 1 1 calc R
C35 C 1.0648(3) 1.2474(2) -0.0011(2) 0.0295(8) Uani 1 1 d .
H35 H 1.1004 1.2771 -0.0311 0.035 Uiso 1 1 calc R
C36 C 1.0038(3) 1.2879(2) 0.0396(2) 0.0315(8) Uani 1 1 d .
H36 H 0.9998 1.3449 0.0376 0.038 Uiso 1 1 calc R
C37 C 0.9485(2) 1.2444(2) 0.0835(2) 0.0250(7) Uani 1 1 d .
H37 H 0.9077 1.2724 0.1102 0.030 Uiso 1 1 calc R
C38 C 0.5838(3) 0.8258(2) 0.0658(2) 0.0300(8) Uani 1 1 d .
H38A H 0.5450 0.7844 0.0346 0.036 Uiso 1 1 calc R
H38B H 0.6440 0.8287 0.0479 0.036 Uiso 1 1 calc R
C39 C 0.5341(3) 0.9078(2) 0.0514(2) 0.0344(9) Uani 1 1 d .
H39A H 0.4691 0.9023 0.0578 0.052 Uiso 1 1 calc R
H39B H 0.5356 0.9258 -0.0010 0.052 Uiso 1 1 calc R
H39C H 0.5660 0.9473 0.0883 0.052 Uiso 1 1 calc R
C40 C 0.6735(3) 0.7269(2) 0.1666(2) 0.0322(8) Uani 1 1 d .
H40 H 0.6769 0.7121 0.2218 0.039 Uiso 1 1 calc R
C41 C 0.7716(3) 0.7532(3) 0.1600(3) 0.0497(12) Uani 1 1 d .
H41A H 0.7850 0.8058 0.1844 0.075 Uiso 1 1 calc R
H41B H 0.7762 0.7569 0.1057 0.075 Uiso 1 1 calc R
H41C H 0.8169 0.7137 0.1857 0.075 Uiso 1 1 calc R
C42 C 0.6416(6) 0.6518(5) 0.1209(5) 0.108(3) Uiso 1 1 d .
H42A H 0.6453 0.6606 0.0669 0.162 Uiso 1 1 calc R
H42B H 0.5770 0.6397 0.1250 0.162 Uiso 1 1 calc R
H42C H 0.6820 0.6066 0.1413 0.162 Uiso 1 1 calc R
C43 C 0.5143(3) 0.7832(2) 0.1868(2) 0.0341(9) Uani 1 1 d .
H43 H 0.5362 0.7517 0.2349 0.041 Uiso 1 1 calc R
C44 C 0.4397(5) 0.7315(4) 0.1362(4) 0.0814(18) Uiso 1 1 d .
H44A H 0.3872 0.7229 0.1625 0.122 Uiso 1 1 calc R
H44B H 0.4668 0.6795 0.1264 0.122 Uiso 1 1 calc R
H44C H 0.4176 0.7591 0.0873 0.122 Uiso 1 1 calc R
C45 C 0.4696(3) 0.8616(2) 0.2113(2) 0.0363(9) Uani 1 1 d .
H45A H 0.5189 0.9006 0.2305 0.054 Uiso 1 1 calc R
H45B H 0.4346 0.8492 0.2519 0.054 Uiso 1 1 calc R
H45C H 0.4272 0.8843 0.1669 0.054 Uiso 1 1 calc R
C46 C 0.8584(3) 0.1190(3) 0.8681(3) 0.0534(12) Uani 1 1 d .
Cl1 Cl 0.79293(8) 0.06067(6) 0.92575(6) 0.0459(3) Uani 1 1 d .
Cl2A Cl 0.8347(2) 0.21933(15) 0.85986(18) 0.0534(6) Uani 0.50 1 d P
Cl2B Cl 0.7872(2) 0.20394(17) 0.82668(18) 0.0585(7) Uani 0.50 1 d P

loop_
_atom_site_aniso_label
_atom_site_aniso_U_11
_atom_site_aniso_U_22
_atom_site_aniso_U_33
_atom_site_aniso_U_23
_atom_site_aniso_U_13
_atom_site_aniso_U_12
O1 0.0242(12) 0.0170(10) 0.0214(11) 0.0004(9) 0.0068(9) -0.0004(9)
N1 0.0200(14) 0.0193(13) 0.0233(14) 0.0012(11) 0.0052(11) -0.0005(11)
N2 0.0221(14) 0.0192(13) 0.0198(13) -0.0006(10) 0.0059(11) -0.0001(11)
N3 0.0238(14) 0.0169(13) 0.0203(13) 0.0004(10) 0.0061(11) -0.0004(11)
N4 0.0224(14) 0.0202(13) 0.0234(14) 0.0015(11) 0.0061(11) 0.0008(11)
N5 0.0306(15) 0.0189(13) 0.0209(14) -0.0015(11) 0.0024(11) 0.0006(12)
F1 0.0304(11) 0.0245(10) 0.0221(9) -0.0024(8) 0.0083(8) -0.0007(8)
F2 0.0301(10) 0.0184(9) 0.0259(10) 0.0001(7) 0.0073(8) -0.0049(8)
B1 0.0242(19) 0.0177(17) 0.0227(18) -0.0006(14) 0.0068(14) 0.0016(14)
B2 0.0228(18) 0.0156(16) 0.0232(18) -0.0011(14) 0.0063(14) -0.0011(14)
C1 0.0246(17) 0.0206(15) 0.0214(15) -0.0009(13) 0.0070(13) -0.0032(13)
C2 0.0304(18) 0.0220(16) 0.0262(17) 0.0035(13) 0.0093(14) 0.0001(14)
C3 0.0249(17) 0.0249(17) 0.0224(16) 0.0027(13) 0.0030(13) 0.0020(14)
C4 0.0216(16) 0.0181(15) 0.0242(16) -0.0019(12) 0.0032(13) 0.0000(12)
C5 0.0194(16) 0.0184(15) 0.0236(16) -0.0006(12) 0.0017(12) -0.0029(12)
C6 0.0198(16) 0.0174(15) 0.0246(16) -0.0002(13) 0.0046(13) -0.0020(12)
C7 0.0233(17) 0.0207(16) 0.0298(18) -0.0005(13) 0.0079(14) 0.0013(13)
C8 0.0265(17) 0.0210(16) 0.0248(16) -0.0015(13) 0.0087(13) -0.0027(13)
C9 0.0259(17) 0.0213(15) 0.0209(15) -0.0031(13) 0.0083(13) -0.0032(13)
C10 0.0254(17) 0.0179(15) 0.0255(17) -0.0004(13) 0.0065(13) -0.0026(13)
C11 0.0287(18) 0.0174(15) 0.0212(16) 0.0009(12) 0.0067(13) 0.0008(13)
C12 0.0282(18) 0.0241(16) 0.0224(16) 0.0047(13) 0.0042(13) 0.0019(14)
C13 0.0262(18) 0.0239(16) 0.0291(18) 0.0010(14) 0.0046(14) 0.0029(14)
C14 0.0216(16) 0.0168(15) 0.0231(16) -0.0008(12) 0.0034(13) 0.0026(12)
C15 0.0256(17) 0.0178(15) 0.0238(16) 0.0028(13) 0.0059(13) 0.0060(13)
C16 0.0225(17) 0.0261(17) 0.0285(17) 0.0009(14) 0.0048(13) 0.0043(14)
C17 0.0237(17) 0.0237(17) 0.0321(18) 0.0036(14) 0.0112(14) 0.0013(14)
C18 0.0256(17) 0.0227(16) 0.0241(16) 0.0016(13) 0.0082(13) 0.0010(13)
C19 0.0262(17) 0.0199(15) 0.0232(16) 0.0012(13) 0.0066(13) -0.0015(13)
C20 0.0234(17) 0.0214(16) 0.0234(16) 0.0026(13) 0.0079(13) 0.0001(13)
C21 0.0265(18) 0.0220(17) 0.040(2) 0.0001(15) 0.0057(15) -0.0007(14)
C22 0.031(2) 0.0192(16) 0.042(2) 0.0007(15) 0.0086(16) 0.0044(14)
C23 0.0248(18) 0.0293(18) 0.038(2) 0.0066(15) 0.0077(15) 0.0050(15)
C24 0.0262(18) 0.0254(17) 0.0325(19) 0.0031(14) -0.0002(14) -0.0011(14)
C25 0.0284(18) 0.0213(16) 0.0280(18) 0.0003(14) 0.0039(14) 0.0003(14)
C26 0.0213(16) 0.0256(17) 0.0240(16) -0.0002(13) 0.0058(13) -0.0030(13)
C27 0.0274(18) 0.0252(17) 0.0265(17) 0.0014(14) 0.0082(14) 0.0020(14)
C28 0.0296(18) 0.0300(18) 0.0244(17) 0.0036(14) 0.0076(14) -0.0018(15)
C29 0.0243(17) 0.038(2) 0.0221(16) -0.0056(15) 0.0088(13) -0.0036(15)
C30 0.0261(18) 0.0289(18) 0.0277(18) -0.0060(14) 0.0075(14) 0.0009(14)
C31 0.0276(18) 0.0233(16) 0.0260(17) -0.0002(13) 0.0066(14) 0.0008(14)
C32 0.0209(16) 0.0256(16) 0.0199(15) 0.0007(13) 0.0035(12) -0.0023(13)
C33 0.0248(17) 0.0235(17) 0.0289(17) -0.0022(14) 0.0070(14) -0.0006(14)
C34 0.0241(17) 0.0342(18) 0.0238(17) -0.0016(14) 0.0073(13) -0.0002(15)
C35 0.0292(18) 0.0328(19) 0.0288(18) 0.0040(15) 0.0112(15) -0.0061(15)
C36 0.035(2) 0.0259(18) 0.037(2) 0.0039(15) 0.0138(16) -0.0035(15)
C37 0.0240(17) 0.0224(16) 0.0298(18) 0.0021(14) 0.0084(14) 0.0023(13)
C38 0.039(2) 0.0268(18) 0.0250(17) 0.0007(14) 0.0079(15) 0.0051(16)
C39 0.046(2) 0.0261(18) 0.0292(19) -0.0006(15) 0.0031(16) 0.0071(17)
C40 0.035(2) 0.0218(17) 0.037(2) 0.0058(15) -0.0004(16) 0.0062(15)
C41 0.040(2) 0.030(2) 0.086(4) 0.012(2) 0.029(2) 0.0131(18)
C43 0.041(2) 0.0288(19) 0.036(2) -0.0013(16) 0.0166(17) -0.0038(16)
C45 0.030(2) 0.033(2) 0.046(2) -0.0056(17) 0.0067(17) 0.0016(16)
C46 0.041(3) 0.051(3) 0.066(3) 0.022(2) 0.005(2) 0.000(2)
Cl1 0.0565(7) 0.0374(5) 0.0423(6) -0.0020(4) 0.0052(5) -0.0108(5)
Cl2A 0.0676(18) 0.0337(12) 0.0632(17) 0.0024(12) 0.0234(14) 0.0105(12)
Cl2B 0.0708(19) 0.0390(13) 0.0607(17) 0.0132(12) -0.0006(14) 0.0046(13)

loop_
_atom_type_symbol
_atom_type_description
_atom_type_scat_dispersion_real
_atom_type_scat_dispersion_imag
_atom_type_scat_source
C C 0.0033 0.0016 'International Tables Vol C Tables 4.2.6.8 and 6.1.1.4'
H H 0.0000 0.0000 'International Tables Vol C Tables 4.2.6.8 and 6.1.1.4'
N N 0.0061 0.0033 'International Tables Vol C Tables 4.2.6.8 and 6.1.1.4'
F F 0.0171 0.0103 'International Tables Vol C Tables 4.2.6.8 and 6.1.1.4'
Cl Cl 0.1484 0.1585 'International Tables Vol C Tables 4.2.6.8 and 6.1.1.4'
O O 0.0106 0.0060 'International Tables Vol C Tables 4.2.6.8 and 6.1.1.4'
B B 0.0013 0.0007 'International Tables Vol C Tables 4.2.6.8 and 6.1.1.4'

loop_
_geom_angle_atom_site_label_1
_geom_angle_atom_site_label_2
_geom_angle_atom_site_label_3
_geom_angle
B2 O1 B1 126.1(3)
C4 N1 C1 108.5(3)
C4 N1 B1 130.2(3)
C1 N1 B1 113.4(3)
C6 N2 C9 108.5(3)
C6 N2 B2 131.3(3)
C9 N2 B2 113.9(3)
C14 N3 C11 108.7(3)
C14 N3 B2 133.8(3)
C11 N3 B2 117.3(3)
C15 N4 C18 108.3(3)
C15 N4 B1 135.1(3)
C18 N4 B1 116.5(3)
C38 N5 C43 116.1(3)
C38 N5 C40 112.8(3)
C43 N5 C40 111.2(3)
C38 N5 H5 105.3
C43 N5 H5 105.3
C40 N5 H5 105.3
O1 B1 F1 107.9(3)
O1 B1 N1 116.0(3)
F1 B1 N1 107.7(3)
O1 B1 N4 115.7(3)
F1 B1 N4 107.1(3)
N1 B1 N4 101.9(3)
O1 B2 F2 106.7(3)
O1 B2 N2 115.4(3)
F2 B2 N2 107.6(3)
O1 B2 N3 117.7(3)
F2 B2 N3 105.6(3)
N2 B2 N3 103.0(2)
N1 C1 C19 120.0(3)
N1 C1 C2 108.0(3)
C19 C1 C2 132.0(3)
C3 C2 C1 107.9(3)
C3 C2 H2 126.1
C1 C2 H2 126.1
C2 C3 C4 108.9(3)
C2 C3 H3 125.5
C4 C3 H3 125.5
N1 C4 C5 128.6(3)
N1 C4 C3 106.6(3)
C5 C4 C3 123.9(3)
C6 C5 C4 130.2(3)
C6 C5 C20 113.7(3)
C4 C5 C20 115.1(3)
N2 C6 C5 129.1(3)
N2 C6 C7 106.6(3)
C5 C6 C7 123.0(3)
C8 C7 C6 109.1(3)
C8 C7 H7 125.5
C6 C7 H7 125.5
C7 C8 C9 107.8(3)
C7 C8 H8 126.1
C9 C8 H8 126.1
N2 C9 C10 120.2(3)
N2 C9 C8 107.8(3)
C10 C9 C8 131.9(3)
C11 C10 C9 119.6(3)
C11 C10 C26 119.5(3)
C9 C10 C26 119.9(3)
N3 C11 C10 119.1(3)
N3 C11 C12 107.8(3)
C10 C11 C12 131.6(3)
C13 C12 C11 107.6(3)
C13 C12 H12 126.2
C11 C12 H12 126.2
C12 C13 C14 107.6(3)
C12 C13 H13 126.2
C14 C13 H13 126.2
N3 C14 C15 123.0(3)
N3 C14 C13 107.8(3)
C15 C14 C13 126.0(3)
N4 C15 C16 107.8(3)
N4 C15 C14 122.9(3)
C16 C15 C14 126.1(3)
C17 C16 C15 108.4(3)
C17 C16 H16 125.8
C15 C16 H16 125.8
C16 C17 C18 107.1(3)
C16 C17 H17 126.4
C18 C17 H17 126.4
N4 C18 C19 119.8(3)
N4 C18 C17 108.1(3)
C19 C18 C17 130.4(3)
C1 C19 C18 118.9(3)
C1 C19 C32 122.0(3)
C18 C19 C32 118.9(3)
C25 C20 C21 117.6(3)
C25 C20 C5 120.3(3)
C21 C20 C5 122.1(3)
C22 C21 C20 121.2(3)
C22 C21 H21 119.4
C20 C21 H21 119.4
C23 C22 C21 120.0(3)
C23 C22 H22 120.0
C21 C22 H22 120.0
C22 C23 C24 120.0(3)
C22 C23 H23 120.0
C24 C23 H23 120.0
C23 C24 C25 119.5(3)
C23 C24 H24 120.3
C25 C24 H24 120.3
C24 C25 C20 121.7(3)
C24 C25 H25 119.1
C20 C25 H25 119.1
C27 C26 C31 118.4(3)
C27 C26 C10 121.7(3)
C31 C26 C10 119.8(3)
C28 C27 C26 120.6(3)
C28 C27 H27 119.7
C26 C27 H27 119.7
C29 C28 C27 120.2(3)
C29 C28 H28 119.9
C27 C28 H28 119.9
C28 C29 C30 119.8(3)
C28 C29 H29 120.1
C30 C29 H29 120.1
C31 C30 C29 120.1(3)
C31 C30 H30 119.9
C29 C30 H30 119.9
C30 C31 C26 120.9(3)
C30 C31 H31 119.5
C26 C31 H31 119.5
C37 C32 C33 118.4(3)
C37 C32 C19 121.9(3)
C33 C32 C19 119.7(3)
C34 C33 C32 121.1(3)
C34 C33 H33 119.4
C32 C33 H33 119.4
C33 C34 C35 119.5(3)
C33 C34 H34 120.2
C35 C34 H34 120.2
C36 C35 C34 119.7(3)
C36 C35 H35 120.2
C34 C35 H35 120.2
C35 C36 C37 120.9(3)
C35 C36 H36 119.6
C37 C36 H36 119.6
C36 C37 C32 120.3(3)
C36 C37 H37 119.8
C32 C37 H37 119.8
N5 C38 C39 114.1(3)
N5 C38 H38A 108.7
C39 C38 H38A 108.7
N5 C38 H38B 108.7
C39 C38 H38B 108.7
H38A C38 H38B 107.6
C38 C39 H39A 109.5
C38 C39 H39B 109.5
H39A C39 H39B 109.5
C38 C39 H39C 109.5
H39A C39 H39C 109.5
H39B C39 H39C 109.5
C41 C40 C42 113.2(5)
C41 C40 N5 111.3(3)
C42 C40 N5 114.0(4)
C41 C40 H40 105.9
C42 C40 H40 105.9
N5 C40 H40 105.9
C40 C41 H41A 109.5
C40 C41 H41B 109.5
H41A C41 H41B 109.5
C40 C41 H41C 109.5
H41A C41 H41C 109.5
H41B C41 H41C 109.5
C40 C42 H42A 109.5
C40 C42 H42B 109.5
H42A C42 H42B 109.5
C40 C42 H42C 109.5
H42A C42 H42C 109.5
H42B C42 H42C 109.5
C44 C43 C45 110.1(4)
C44 C43 N5 113.6(4)
C45 C43 N5 113.2(3)
C44 C43 H43 106.4
C45 C43 H43 106.4
N5 C43 H43 106.4
C43 C44 H44A 109.5
C43 C44 H44B 109.5
H44A C44 H44B 109.5
C43 C44 H44C 109.5
H44A C44 H44C 109.5
H44B C44 H44C 109.5
C43 C45 H45A 109.5
C43 C45 H45B 109.5
H45A C45 H45B 109.5
C43 C45 H45C 109.5
H45A C45 H45C 109.5
H45B C45 H45C 109.5
Cl2A C46 Cl1 116.9(3)
Cl1 C46 Cl2B 108.8(3)

loop_
_geom_bond_atom_site_label_1
_geom_bond_atom_site_label_2
_geom_bond_distance
O1 B2 1.395(4)
O1 B1 1.400(4)
N1 C4 1.394(4)
N1 C1 1.405(4)
N1 B1 1.558(4)
N2 C6 1.398(4)
N2 C9 1.401(4)
N2 B2 1.541(4)
N3 C14 1.373(4)
N3 C11 1.386(4)
N3 B2 1.544(5)
N4 C15 1.381(4)
N4 C18 1.386(4)
N4 B1 1.564(5)
N5 C38 1.510(4)
N5 C43 1.534(5)
N5 C40 1.540(4)
N5 H5 0.9100
F1 B1 1.425(4)
F2 B2 1.440(4)
C1 C19 1.412(5)
C1 C2 1.419(5)
C2 C3 1.369(5)
C2 H2 0.9300
C3 C4 1.441(5)
C3 H3 0.9300
C4 C5 1.420(4)
C5 C6 1.419(4)
C5 C20 1.507(5)
C6 C7 1.439(5)
C7 C8 1.365(5)
C7 H7 0.9300
C8 C9 1.428(5)
C8 H8 0.9300
C9 C10 1.408(5)
C10 C11 1.410(5)
C10 C26 1.497(4)
C11 C12 1.423(5)
C12 C13 1.379(5)
C12 H12 0.9300
C13 C14 1.429(5)
C13 H13 0.9300
C14 C15 1.422(5)
C15 C16 1.423(5)
C16 C17 1.375(5)
C16 H16 0.9300
C17 C18 1.428(5)
C17 H17 0.9300
C18 C19 1.419(5)
C19 C32 1.481(4)
C20 C25 1.395(5)
C20 C21 1.399(5)
C21 C22 1.390(5)
C21 H21 0.9300
C22 C23 1.386(5)
C22 H22 0.9300
C23 C24 1.387(5)
C23 H23 0.9300
C24 C25 1.392(5)
C24 H24 0.9300
C25 H25 0.9300
C26 C27 1.396(5)
C26 C31 1.400(5)
C27 C28 1.395(5)
C27 H27 0.9300
C28 C29 1.387(5)
C28 H28 0.9300
C29 C30 1.387(5)
C29 H29 0.9300
C30 C31 1.387(5)
C30 H30 0.9300
C31 H31 0.9300
C32 C37 1.399(5)
C32 C33 1.407(5)
C33 C34 1.392(5)
C33 H33 0.9300
C34 C35 1.397(5)
C34 H34 0.9300
C35 C36 1.389(5)
C35 H35 0.9300
C36 C37 1.390(5)
C36 H36 0.9300
C37 H37 0.9300
C38 C39 1.511(5)
C38 H38A 0.9700
C38 H38B 0.9700
C39 H39A 0.9600
C39 H39B 0.9600
C39 H39C 0.9600
C40 C41 1.490(6)
C40 C42 1.481(9)
C40 H40 0.9800
C41 H41A 0.9600
C41 H41B 0.9600
C41 H41C 0.9600
C42 H42A 0.9600
C42 H42B 0.9600
C42 H42C 0.9600
C43 C44 1.504(7)
C43 C45 1.524(5)
C43 H43 0.9800
C44 H44A 0.9600
C44 H44B 0.9600
C44 H44C 0.9600
C45 H45A 0.9600
C45 H45B 0.9600
C45 H45C 0.9600
C46 Cl2A 1.670(5)
C46 Cl1 1.770(5)
C46 Cl2B 1.786(5)
